data_1568933
loop_
_publ_author_name
'Missioui, Mohcine'
'Alsubari, Abdulsalam'
'Mague, Joel T.'
'Essassi, El Mokhtar'
'Ramli, Youssef'

_publ_section_title
;
 2-(3-Methyl-2-oxoquinoxalin-1-yl)-N-(4-methylphenyl)acetamide
;
_journal_coeditor_code VM4060
_journal_issue 4
_journal_name_full IUCrData
_journal_paper_doi 10.1107/S2414314623003577
_journal_volume 8
_journal_year 2023
_chemical_formula_iupac 'C18 H17 N3 O2'
_chemical_formula_moiety 'C18 H17 N3 O2'
_chemical_formula_sum 'C18 H17 N3 O2'
_chemical_formula_weight 307.34
_chemical_name_systematic
;
2-(3-Methyl-2-oxoquinoxalin-1-yl)-<i>N</i>-(4-methylphenyl)acetamide
;
_space_group_crystal_system monoclinic
_space_group_IT_number 14
_space_group_name_Hall '-P 2ybc'
_space_group_name_H-M_alt 'P 1 21/c 1'
_atom_sites_solution_hydrogens mixed
_atom_sites_solution_primary dual
_atom_sites_solution_secondary difmap
_audit_creation_method SHELXL-2019/1
_cell_angle_alpha 90
_cell_angle_beta 116.106(2)
_cell_angle_gamma 90
_cell_formula_units_Z 4
_cell_length_a 19.2935(7)
_cell_length_b 4.6933(2)
_cell_length_c 18.7498(7)
_cell_measurement_reflns_used 9934
_cell_measurement_temperature 125(2)
_cell_measurement_theta_max 72.455
_cell_measurement_theta_min 4.722
_cell_volume 1524.59(11)
_computing_cell_refinement
;
<i>SAINT</i> (Bruker, 2021)
;
_computing_data_collection
;
<i>APEX4</i> (Bruker, 2021)
;
_computing_data_reduction
;
<i>SAINT</i> (Bruker, 2021)
;
_computing_molecular_graphics
;
<i>DIAMOND</i> (Brandenburg & Putz, 2012)
;
_computing_publication_material
;
<i>SHELXTL</i> (Bruker, 2021)
;
_computing_structure_refinement
;
<i>SHELXL2018</i> (Sheldrick, 2015<i>b</i>)
;
_computing_structure_solution
;
<i>SHELXT</i> (Sheldrick, 2015<i>a</i>)
;
_diffrn_ambient_temperature 125(2)
_diffrn_detector_area_resol_mean 7.3910
_diffrn_measured_fraction_theta_full 0.994
_diffrn_measured_fraction_theta_max 0.994
_diffrn_measurement_device 'Bruker D8 VENTURE PHOTON 3 CPAD'
_diffrn_measurement_device_type 'Bruker D8 VENTURE PHOTON 3 CPAD'
_diffrn_measurement_method '\f and \w scans'
_diffrn_radiation_monochromator mirror
_diffrn_radiation_type CuK\a
_diffrn_radiation_wavelength 1.54178
_diffrn_reflns_av_R_equivalents 0.0647
_diffrn_reflns_av_unetI/netI 0.0311
_diffrn_reflns_limit_h_max 21
_diffrn_reflns_limit_h_min -23
_diffrn_reflns_limit_k_max 5
_diffrn_reflns_limit_k_min 0
_diffrn_reflns_limit_l_max 23
_diffrn_reflns_limit_l_min 0
_diffrn_reflns_number 5971
_diffrn_reflns_theta_full 72.550
_diffrn_reflns_theta_max 72.599
_diffrn_reflns_theta_min 2.550
_diffrn_source 'INCOATEC I\mS micro--focus source'
_diffrn_source_current 1.0
_diffrn_source_power 0.05
_diffrn_source_voltage 50
_exptl_absorpt_coefficient_mu 0.723
_exptl_absorpt_correction_T_max 0.99
_exptl_absorpt_correction_T_min 0.85
_exptl_absorpt_correction_type multi-scan
_exptl_absorpt_process_details
;
(<i>TWINABS</i>; Sheldrick, 2009)
;
_exptl_crystal_colour colourless
_exptl_crystal_density_diffrn 1.339
_exptl_crystal_density_method 'not measured'
_exptl_crystal_description plate
_exptl_crystal_F_000 648
_exptl_crystal_size_max 0.230
_exptl_crystal_size_mid 0.152
_exptl_crystal_size_min 0.018
_refine_diff_density_max 0.304
_refine_diff_density_min -0.317
_refine_ls_extinction_method none
_refine_ls_goodness_of_fit_ref 1.041
_refine_ls_hydrogen_treatment mixed
_refine_ls_matrix_type full
_refine_ls_number_parameters 214
_refine_ls_number_reflns 5971
_refine_ls_number_restraints 4
_refine_ls_restrained_S_all 1.044
_refine_ls_R_factor_all 0.0706
_refine_ls_R_factor_gt 0.0570
_refine_ls_shift/su_max 0.000
_refine_ls_shift/su_mean 0.000
_refine_ls_structure_factor_coef Fsqd
_refine_ls_weighting_details 'w=1/[\s^2^(Fo^2^)+(0.0668P)^2^+0.6811P] where P=(Fo^2^+2Fc^2^)/3'
_refine_ls_weighting_scheme calc
_refine_ls_wR_factor_gt 0.1475
_refine_ls_wR_factor_ref 0.1577
_reflns_number_gt 4844
_reflns_number_total 5971
_reflns_threshold_expression 'I > 2\s(I)'
_cod_data_source_file vm4060.cif
_cod_data_source_block I
_cod_original_sg_symbol_H-M 'P 21/c'
_cod_database_code 1568933
_shelx_space_group_comment
;
The symmetry employed for this shelxl refinement is uniquely defined
by the following loop, which should always be used as a source of
symmetry information in preference to the above space-group names.
They are only intended as comments.
;
_shelx_estimated_absorpt_t_min 0.851
_shelx_estimated_absorpt_t_max 0.987

loop_
_space_group_symop_operation_xyz
'x, y, z'
'-x, y+1/2, -z+1/2'
'-x, -y, -z'
'x, -y-1/2, z-1/2'

loop_
_atom_site_type_symbol
_atom_site_label
_atom_site_fract_x
_atom_site_fract_y
_atom_site_fract_z
_atom_site_U_iso_or_equiv
_atom_site_adp_type
_atom_site_calc_flag
_atom_site_occupancy
_atom_site_disorder_assembly
_atom_site_disorder_group
O O1 0.79390(9) 0.2813(4) 0.96921(10) 0.0428(4) Uani d 1 . .
O O2 0.66001(9) 0.4321(3) 0.75510(11) 0.0439(4) Uani d 1 . .
N N1 0.91798(10) 0.6484(4) 0.90616(11) 0.0328(4) Uani d 1 . .
N N2 0.80138(10) 0.2332(4) 0.85180(10) 0.0303(4) Uani d 1 . .
N N3 0.60746(11) -0.0081(4) 0.71946(12) 0.0346(4) Uani d 1 . .
H H3A 0.6168(16) -0.194(7) 0.7296(16) 0.048(8) Uiso d 1 . .
C C1 0.83439(12) 0.3204(5) 0.80215(12) 0.0303(5) Uani d 1 . .
C C2 0.81095(14) 0.2121(6) 0.72561(14) 0.0425(6) Uani d 1 . .
H H2 0.771477 0.071925 0.705499 0.051 Uiso calc 1 . .
C C3 0.84517(17) 0.3090(7) 0.67925(15) 0.0522(8) Uani d 1 . .
H H3 0.828981 0.235039 0.627189 0.063 Uiso calc 1 . .
C C4 0.90311(16) 0.5136(7) 0.70797(16) 0.0527(8) Uani d 1 . .
H H4 0.926420 0.578486 0.675630 0.063 Uiso calc 1 . .
C C5 0.92664(14) 0.6221(6) 0.78309(15) 0.0433(6) Uani d 1 . .
H H5 0.966159 0.762259 0.802523 0.052 Uiso calc 1 . .
C C6 0.89276(12) 0.5272(5) 0.83112(12) 0.0322(5) Uani d 1 . .
C C7 0.88615(11) 0.5649(5) 0.95044(12) 0.0305(5) Uani d 1 . .
C C8 0.82374(12) 0.3501(5) 0.92579(12) 0.0306(5) Uani d 1 . .
C C9 0.91077(14) 0.6936(6) 1.03080(14) 0.0426(6) Uani d 1 . .
H H9A 0.952575 0.830084 1.041179 0.064 Uiso calc 1 . .
H H9B 0.929002 0.543057 1.071109 0.064 Uiso calc 1 . .
H H9C 0.866893 0.792162 1.032824 0.064 Uiso calc 1 . .
C C10 0.73747(12) 0.0317(5) 0.82339(15) 0.0377(5) Uani d 1 . .
H H10A 0.728584 -0.036647 0.868641 0.045 Uiso calc 1 . .
H H10B 0.750558 -0.134921 0.799270 0.045 Uiso calc 1 . .
C C11 0.66396(12) 0.1729(4) 0.76175(13) 0.0316(5) Uani d 1 . .
C C12 0.53264(11) 0.0608(7) 0.65663(13) 0.0294(5) Uani d 0.503(2) A 1
C C13 0.46472(15) 0.0306(7) 0.66460(13) 0.0336(7) Uani d 0.503(2) A 1
H H13 0.466547 -0.031354 0.713638 0.040 Uiso calc 0.503(2) A 1
C C14 0.39412(11) 0.0910(7) 0.60083(17) 0.0356(9) Uani d 0.503(2) A 1
H H14 0.347698 0.070370 0.606282 0.043 Uiso calc 0.503(2) A 1
C C15 0.39144(11) 0.1817(7) 0.52909(14) 0.0343(7) Uani d 0.503(2) A 1
C C16 0.45936(15) 0.2119(7) 0.52111(12) 0.0354(7) Uani d 0.503(2) A 1
H H16 0.457528 0.273880 0.472078 0.042 Uiso calc 0.503(2) A 1
C C17 0.52996(12) 0.1515(7) 0.58488(16) 0.0334(7) Uani d 0.503(2) A 1
H H17 0.576378 0.172158 0.579433 0.040 Uiso calc 0.503(2) A 1
C C18 0.3136(3) 0.2476(16) 0.4594(4) 0.0433(14) Uani d 0.503(2) A 1
H H18A 0.317427 0.220882 0.409396 0.065 Uiso calc 0.503(2) A 1
H H18B 0.299208 0.445281 0.463168 0.065 Uiso calc 0.503(2) A 1
H H18C 0.274261 0.118941 0.460865 0.065 Uiso calc 0.503(2) A 1
C C12A 0.53474(11) 0.0803(6) 0.65812(15) 0.0294(5) Uani d 0.497(2) A 2
C C13A 0.47318(16) -0.1031(5) 0.64255(17) 0.0336(7) Uani d 0.497(2) A 2
H H13A 0.480998 -0.274459 0.672089 0.040 Uiso calc 0.497(2) A 2
C C14A 0.40017(13) -0.0359(6) 0.58377(18) 0.0356(9) Uani d 0.497(2) A 2
H H14A 0.358098 -0.161254 0.573130 0.043 Uiso calc 0.497(2) A 2
C C15A 0.38873(11) 0.2148(6) 0.54055(15) 0.0343(7) Uani d 0.497(2) A 2
C C16A 0.45030(16) 0.3982(5) 0.55611(16) 0.0354(7) Uani d 0.497(2) A 2
H H16A 0.442477 0.569545 0.526577 0.042 Uiso calc 0.497(2) A 2
C C17A 0.52330(13) 0.3310(6) 0.61490(17) 0.0334(7) Uani d 0.497(2) A 2
H H17A 0.565379 0.456344 0.625535 0.040 Uiso calc 0.497(2) A 2
C C18A 0.3093(3) 0.295(2) 0.4756(3) 0.0433(14) Uani d 0.497(2) A 2
H H18D 0.313503 0.340756 0.426650 0.065 Uiso calc 0.497(2) A 2
H H18E 0.289595 0.461028 0.492575 0.065 Uiso calc 0.497(2) A 2
H H18F 0.273790 0.134311 0.465835 0.065 Uiso calc 0.497(2) A 2

loop_
_atom_site_aniso_label
_atom_site_aniso_U_11
_atom_site_aniso_U_22
_atom_site_aniso_U_33
_atom_site_aniso_U_12
_atom_site_aniso_U_13
_atom_site_aniso_U_23
O1 0.0390(9) 0.0533(11) 0.0416(9) 0.0026(8) 0.0228(8) 0.0094(8)
O2 0.0358(9) 0.0220(8) 0.0660(11) 0.0024(6) 0.0151(8) 0.0024(7)
N1 0.0256(9) 0.0336(10) 0.0346(10) 0.0029(7) 0.0092(7) 0.0034(8)
N2 0.0276(9) 0.0268(9) 0.0331(9) 0.0009(7) 0.0101(7) 0.0007(7)
N3 0.0316(10) 0.0211(9) 0.0422(11) 0.0031(7) 0.0081(8) 0.0018(8)
C1 0.0280(10) 0.0300(11) 0.0298(10) 0.0093(8) 0.0099(8) 0.0038(8)
C2 0.0411(13) 0.0457(14) 0.0338(12) 0.0143(11) 0.0102(10) -0.0042(10)
C3 0.0554(16) 0.0694(19) 0.0293(12) 0.0316(15) 0.0164(11) 0.0065(12)
C4 0.0492(15) 0.074(2) 0.0444(14) 0.0285(14) 0.0295(13) 0.0257(14)
C5 0.0354(12) 0.0525(15) 0.0451(13) 0.0106(11) 0.0206(11) 0.0185(12)
C6 0.0276(10) 0.0348(12) 0.0327(11) 0.0087(9) 0.0118(9) 0.0082(9)
C7 0.0248(10) 0.0321(11) 0.0293(10) 0.0057(8) 0.0069(8) 0.0017(9)
C8 0.0281(10) 0.0315(11) 0.0309(11) 0.0068(8) 0.0120(9) 0.0069(9)
C9 0.0352(12) 0.0509(15) 0.0330(12) 0.0056(11) 0.0070(10) -0.0068(11)
C10 0.0311(11) 0.0260(11) 0.0474(13) -0.0009(9) 0.0094(10) 0.0041(10)
C11 0.0298(11) 0.0241(11) 0.0393(12) 0.0031(8) 0.0137(9) 0.0022(9)
C12 0.0282(10) 0.0218(10) 0.0350(11) 0.0016(8) 0.0111(9) -0.0008(8)
C13 0.0365(16) 0.027(2) 0.0366(18) -0.0007(16) 0.0152(13) 0.0021(14)
C14 0.0287(14) 0.039(3) 0.040(2) -0.0009(17) 0.0154(13) -0.0033(17)
C15 0.0321(12) 0.0319(14) 0.0353(14) 0.0028(10) 0.0115(10) -0.0037(11)
C16 0.0434(17) 0.0296(16) 0.0317(16) 0.0012(13) 0.0152(13) -0.0006(12)
C17 0.0326(15) 0.0264(15) 0.0400(17) -0.0025(13) 0.0150(13) -0.0024(12)
C18 0.0352(14) 0.046(3) 0.039(3) 0.0052(14) 0.0082(17) -0.005(2)
C12A 0.0282(10) 0.0218(10) 0.0350(11) 0.0016(8) 0.0111(9) -0.0008(8)
C13A 0.0365(16) 0.027(2) 0.0366(18) -0.0007(16) 0.0152(13) 0.0021(14)
C14A 0.0287(14) 0.039(3) 0.040(2) -0.0009(17) 0.0154(13) -0.0033(17)
C15A 0.0321(12) 0.0319(14) 0.0353(14) 0.0028(10) 0.0115(10) -0.0037(11)
C16A 0.0434(17) 0.0296(16) 0.0317(16) 0.0012(13) 0.0152(13) -0.0006(12)
C17A 0.0326(15) 0.0264(15) 0.0400(17) -0.0025(13) 0.0150(13) -0.0024(12)
C18A 0.0352(14) 0.046(3) 0.039(3) 0.0052(14) 0.0082(17) -0.005(2)

loop_
_atom_type_symbol
_atom_type_description
_atom_type_scat_dispersion_real
_atom_type_scat_dispersion_imag
_atom_type_scat_source
C C 0.0181 0.0091 'International Tables Vol C Tables 4.2.6.8 and 6.1.1.4'
H H 0.0000 0.0000 'International Tables Vol C Tables 4.2.6.8 and 6.1.1.4'
N N 0.0311 0.0180 'International Tables Vol C Tables 4.2.6.8 and 6.1.1.4'
O O 0.0492 0.0322 'International Tables Vol C Tables 4.2.6.8 and 6.1.1.4'

loop_
_geom_angle_atom_site_label_1
_geom_angle_atom_site_label_2
_geom_angle_atom_site_label_3
_geom_angle_site_symmetry_1
_geom_angle_site_symmetry_3
_geom_angle
_geom_angle_publ_flag
C7 N1 C6 . . 118.2(2) ?
C8 N2 C1 . . 121.48(19) ?
C8 N2 C10 . . 117.92(19) ?
C1 N2 C10 . . 120.41(19) ?
C11 N3 C12A . . 123.3(2) ?
C11 N3 C12 . . 127.3(2) ?
C11 N3 H3A . . 117.3(18) ?
C12A N3 H3A . . 119.3(18) ?
C12 N3 H3A . . 115.4(18) ?
C2 C1 N2 . . 122.7(2) ?
C2 C1 C6 . . 119.4(2) ?
N2 C1 C6 . . 117.85(19) ?
C3 C2 C1 . . 119.9(3) ?
C3 C2 H2 . . 120.0 ?
C1 C2 H2 . . 120.0 ?
C2 C3 C4 . . 120.7(2) ?
C2 C3 H3 . . 119.7 ?
C4 C3 H3 . . 119.7 ?
C5 C4 C3 . . 120.0(2) ?
C5 C4 H4 . . 120.0 ?
C3 C4 H4 . . 120.0 ?
C4 C5 C6 . . 120.4(3) ?
C4 C5 H5 . . 119.8 ?
C6 C5 H5 . . 119.8 ?
N1 C6 C5 . . 117.8(2) ?
N1 C6 C1 . . 122.57(19) ?
C5 C6 C1 . . 119.6(2) ?
N1 C7 C8 . . 123.88(19) ?
N1 C7 C9 . . 119.7(2) ?
C8 C7 C9 . . 116.4(2) ?
O1 C8 N2 . . 122.2(2) ?
O1 C8 C7 . . 121.7(2) ?
N2 C8 C7 . . 116.01(18) ?
C7 C9 H9A . . 109.5 ?
C7 C9 H9B . . 109.5 ?
H9A C9 H9B . . 109.5 ?
C7 C9 H9C . . 109.5 ?
H9A C9 H9C . . 109.5 ?
H9B C9 H9C . . 109.5 ?
N2 C10 C11 . . 110.41(17) ?
N2 C10 H10A . . 109.6 ?
C11 C10 H10A . . 109.6 ?
N2 C10 H10B . . 109.6 ?
C11 C10 H10B . . 109.6 ?
H10A C10 H10B . . 108.1 ?
O2 C11 N3 . . 125.1(2) ?
O2 C11 C10 . . 120.2(2) ?
N3 C11 C10 . . 114.60(18) ?
C13 C12 C17 . . 120.0 ?
C13 C12 N3 . . 122.8(2) ?
C17 C12 N3 . . 117.2(2) ?
C12 C13 C14 . . 120.0 ?
C12 C13 H13 . . 120.0 ?
C14 C13 H13 . . 120.0 ?
C13 C14 C15 . . 120.0 ?
C13 C14 H14 . . 120.0 ?
C15 C14 H14 . . 120.0 ?
C16 C15 C14 . . 120.0 ?
C16 C15 C18 . . 120.4(4) ?
C14 C15 C18 . . 119.6(4) ?
C15 C16 C17 . . 120.0 ?
C15 C16 H16 . . 120.0 ?
C17 C16 H16 . . 120.0 ?
C16 C17 C12 . . 120.0 ?
C16 C17 H17 . . 120.0 ?
C12 C17 H17 . . 120.0 ?
C15 C18 H18A . . 109.5 ?
C15 C18 H18B . . 109.5 ?
H18A C18 H18B . . 109.5 ?
C15 C18 H18C . . 109.5 ?
H18A C18 H18C . . 109.5 ?
H18B C18 H18C . . 109.5 ?
C13A C12A C17A . . 120.0 ?
C13A C12A N3 . . 115.8(2) ?
C17A C12A N3 . . 124.2(2) ?
C12A C13A C14A . . 120.0 ?
C12A C13A H13A . . 120.0 ?
C14A C13A H13A . . 120.0 ?
C15A C14A C13A . . 120.0 ?
C15A C14A H14A . . 120.0 ?
C13A C14A H14A . . 120.0 ?
C16A C15A C14A . . 120.0 ?
C16A C15A C18A . . 118.7(5) ?
C14A C15A C18A . . 121.3(5) ?
C15A C16A C17A . . 120.0 ?
C15A C16A H16A . . 120.0 ?
C17A C16A H16A . . 120.0 ?
C16A C17A C12A . . 120.0 ?
C16A C17A H17A . . 120.0 ?
C12A C17A H17A . . 120.0 ?
C15A C18A H18D . . 109.5 ?
C15A C18A H18E . . 109.5 ?
H18D C18A H18E . . 109.5 ?
C15A C18A H18F . . 109.5 ?
H18D C18A H18F . . 109.5 ?
H18E C18A H18F . . 109.5 ?

loop_
_geom_bond_atom_site_label_1
_geom_bond_atom_site_label_2
_geom_bond_site_symmetry_2
_geom_bond_distance
_geom_bond_publ_flag
O1 C8 . 1.229(3) ?
O2 C11 . 1.222(3) ?
N1 C7 . 1.292(3) ?
N1 C6 . 1.392(3) ?
N2 C8 . 1.373(3) ?
N2 C1 . 1.401(3) ?
N2 C10 . 1.456(3) ?
N3 C11 . 1.333(3) ?
N3 C12A . 1.429(2) ?
N3 C12 . 1.442(2) ?
N3 H3A . 0.89(3) ?
C1 C2 . 1.397(3) ?
C1 C6 . 1.402(3) ?
C2 C3 . 1.379(4) ?
C2 H2 . 0.9500 ?
C3 C4 . 1.390(4) ?
C3 H3 . 0.9500 ?
C4 C5 . 1.373(4) ?
C4 H4 . 0.9500 ?
C5 C6 . 1.398(3) ?
C5 H5 . 0.9500 ?
C7 C8 . 1.480(3) ?
C7 C9 . 1.493(3) ?
C9 H9A . 0.9800 ?
C9 H9B . 0.9800 ?
C9 H9C . 0.9800 ?
C10 C11 . 1.531(3) ?
C10 H10A . 0.9900 ?
C10 H10B . 0.9900 ?
C12 C13 . 1.3900 ?
C12 C17 . 1.3900 ?
C13 C14 . 1.3900 ?
C13 H13 . 0.9500 ?
C14 C15 . 1.3900 ?
C14 H14 . 0.9500 ?
C15 C16 . 1.3900 ?
C15 C18 . 1.527(3) ?
C16 C17 . 1.3900 ?
C16 H16 . 0.9500 ?
C17 H17 . 0.9500 ?
C18 H18A . 0.9800 ?
C18 H18B . 0.9800 ?
C18 H18C . 0.9800 ?
C12A C13A . 1.3900 ?
C12A C17A . 1.3900 ?
C13A C14A . 1.3900 ?
C13A H13A . 0.9500 ?
C14A C15A . 1.3900 ?
C14A H14A . 0.9500 ?
C15A C16A . 1.3900 ?
C15A C18A . 1.527(3) ?
C16A C17A . 1.3900 ?
C16A H16A . 0.9500 ?
C17A H17A . 0.9500 ?
C18A H18D . 0.9800 ?
C18A H18E . 0.9800 ?
C18A H18F . 0.9800 ?

loop_
_geom_hbond_atom_site_label_D
_geom_hbond_atom_site_label_H
_geom_hbond_atom_site_label_A
_geom_hbond_site_symmetry_A
_geom_hbond_distance_DH
_geom_hbond_distance_HA
_geom_hbond_distance_DA
_geom_hbond_angle_DHA
_geom_hbond_publ_flag
N3 H3A O2 1_545 0.89(3) 1.91(3) 2.790(2) 167(3) yes
C10 H10B O2 1_545 0.99 2.57 3.179(3) 120 yes

loop_
_geom_torsion_atom_site_label_1
_geom_torsion_atom_site_label_2
_geom_torsion_atom_site_label_3
_geom_torsion_atom_site_label_4
_geom_torsion_site_symmetry_1
_geom_torsion_site_symmetry_2
_geom_torsion_site_symmetry_3
_geom_torsion_site_symmetry_4
_geom_torsion
_geom_torsion_publ_flag
C8 N2 C1 C2 . . . . -177.8(2) ?
C10 N2 C1 C2 . . . . -2.9(3) ?
C8 N2 C1 C6 . . . . 1.5(3) ?
C10 N2 C1 C6 . . . . 176.39(18) ?
N2 C1 C2 C3 . . . . 179.3(2) ?
C6 C1 C2 C3 . . . . 0.0(3) ?
C1 C2 C3 C4 . . . . 0.1(4) ?
C2 C3 C4 C5 . . . . -0.2(4) ?
C3 C4 C5 C6 . . . . 0.2(4) ?
C7 N1 C6 C5 . . . . 178.99(19) ?
C7 N1 C6 C1 . . . . 0.2(3) ?
C4 C5 C6 N1 . . . . -178.9(2) ?
C4 C5 C6 C1 . . . . -0.1(3) ?
C2 C1 C6 N1 . . . . 178.75(19) ?
N2 C1 C6 N1 . . . . -0.6(3) ?
C2 C1 C6 C5 . . . . 0.0(3) ?
N2 C1 C6 C5 . . . . -179.35(19) ?
C6 N1 C7 C8 . . . . -0.7(3) ?
C6 N1 C7 C9 . . . . -178.98(19) ?
C1 N2 C8 O1 . . . . 178.05(19) ?
C10 N2 C8 O1 . . . . 3.1(3) ?
C1 N2 C8 C7 . . . . -2.0(3) ?
C10 N2 C8 C7 . . . . -176.93(17) ?
N1 C7 C8 O1 . . . . -178.4(2) ?
C9 C7 C8 O1 . . . . -0.1(3) ?
N1 C7 C8 N2 . . . . 1.6(3) ?
C9 C7 C8 N2 . . . . 179.90(18) ?
C8 N2 C10 C11 . . . . 104.1(2) ?
C1 N2 C10 C11 . . . . -71.0(2) ?
C12A N3 C11 O2 . . . . 2.2(4) ?
C12 N3 C11 O2 . . . . 2.3(4) ?
C12A N3 C11 C10 . . . . -178.9(2) ?
C12 N3 C11 C10 . . . . -178.8(2) ?
N2 C10 C11 O2 . . . . -15.5(3) ?
N2 C10 C11 N3 . . . . 165.5(2) ?
C11 N3 C12 C13 . . . . -110.6(3) ?
C11 N3 C12 C17 . . . . 71.6(3) ?
C17 C12 C13 C14 . . . . 0.0 ?
N3 C12 C13 C14 . . . . -177.7(3) ?
C12 C13 C14 C15 . . . . 0.0 ?
C13 C14 C15 C16 . . . . 0.0 ?
C13 C14 C15 C18 . . . . -179.99(8) ?
C14 C15 C16 C17 . . . . 0.0 ?
C18 C15 C16 C17 . . . . 179.99(8) ?
C15 C16 C17 C12 . . . . 0.0 ?
C13 C12 C17 C16 . . . . 0.0 ?
N3 C12 C17 C16 . . . . 177.8(3) ?
C11 N3 C12A C13A . . . . -154.7(2) ?
C11 N3 C12A C17A . . . . 25.5(4) ?
C17A C12A C13A C14A . . . . 0.0 ?
N3 C12A C13A C14A . . . . -179.8(3) ?
C12A C13A C14A C15A . . . . 0.0 ?
C13A C14A C15A C16A . . . . 0.0 ?
C13A C14A C15A C18A . . . . 179.99(8) ?
C14A C15A C16A C17A . . . . 0.0 ?
C18A C15A C16A C17A . . . . -179.99(7) ?
C15A C16A C17A C12A . . . . 0.0 ?
C13A C12A C17A C16A . . . . 0.0 ?
N3 C12A C17A C16A . . . . 179.8(3) ?
